data_8107187
loop_
_publ_author_name
'Liu, Guang-Zhen'
'Wang, Xiu-Jin'
'Wei, Wen-Hui'

_publ_section_title
;
 Crystal structure of
 poly[(\m2-1-(1-imidazolyl)-4-(imidazol-1-ylmethyl)benzene-\k2
 N:N&#x2032;)-(\m3-pyridazine-4,5-dicarboxylate-\k3
 O:O&#x2032;:N)]copper(II) hydrate, C19H16CuN6O5
;
_journal_issue 4
_journal_name_full 'Zeitschrift f\"ur Kristallographie - New Crystal Structures'
_journal_page_first 681
_journal_page_last 683
_journal_paper_doi 10.1515/ncrs-2022-0106
_journal_volume 237
_journal_year 2022
_chemical_formula_moiety 'C19 H14 Cu N6 O4, H2 O'
_chemical_formula_sum 'C19 H16 Cu N6 O5'
_chemical_formula_weight 471.92
_space_group_crystal_system triclinic
_space_group_IT_number 2
_space_group_name_Hall '-P 1'
_space_group_name_H-M_alt 'P -1'
_atom_sites_solution_hydrogens mixed
_atom_sites_solution_primary dual
_cell_angle_alpha 82.900(3)
_cell_angle_beta 74.593(3)
_cell_angle_gamma 83.612(3)
_cell_formula_units_Z 2
_cell_length_a 9.0143(3)
_cell_length_b 9.2122(3)
_cell_length_c 11.8205(4)
_cell_measurement_reflns_used 8778
_cell_measurement_temperature 293(2)
_cell_measurement_theta_max 28.9010
_cell_measurement_theta_min 3.9460
_cell_volume 935.90(6)
_computing_cell_refinement 'CrysAlisPro 1.171.39.46 (Rigaku OD, 2018)'
_computing_data_collection 'CrysAlisPro 1.171.39.46 (Rigaku OD, 2018)'
_computing_data_reduction 'CrysAlisPro 1.171.39.46 (Rigaku OD, 2018)'
_computing_molecular_graphics 'Olex2 (Dolomanov et al., 2009)'
_computing_publication_material 'Olex2 (Dolomanov et al., 2009)'
_computing_structure_refinement 'ShelXL (Sheldrick, 2015)'
_computing_structure_solution 'ShelXT (Sheldrick, 2015)'
_diffrn_ambient_temperature 293(2)
_diffrn_detector 'CCD plate'
_diffrn_detector_area_resol_mean 8.0584
_diffrn_detector_type EosS2
_diffrn_measured_fraction_theta_full 0.997
_diffrn_measured_fraction_theta_max 0.998
_diffrn_measurement_details
;
List of Runs (angles in degrees, time in seconds):

  # Type    Start    End  Width  t~exp~   \w     \q     \k     \f   Frames
--------------------------------------------------------------------------
  1  \w    -65.00 -34.00   1.00   15.00    --  -14.99 118.00 176.26   31
  2  \w    -40.00  52.00   1.00   15.00    --  -14.99  77.00  60.00   92
  3  \w    -70.00 -21.00   1.00   15.00    --  -14.99 127.00 -75.55   49
  4  \w    -33.00  56.00   1.00   15.00    --  -14.99  19.00 -90.00   89
  5  \w    -25.00  35.00   1.00   15.00    --  -14.99  57.00   0.00   60
  6  \w     13.00  84.00   1.00   15.00    --   16.08  38.00 150.00   71
  7  \w    -36.00  31.00   1.00   15.00    --   16.08 -57.00 150.00   67
  8  \w      6.00  81.00   1.00   15.00    --   16.08  57.00 -30.00   75
  9  \w     -6.00  83.00   1.00   15.00    --   16.08  77.00-150.00   89
 10  \w     -9.00  45.00   1.00   15.00    --   16.08  77.00  60.00   54
;
_diffrn_measurement_device 'four-circle diffractometer'
_diffrn_measurement_device_type 'SuperNova, Single source at offset/far, EosS2'
_diffrn_measurement_method '\w scans'
_diffrn_orient_matrix_type 'CrysAlisPro convention (1999,Acta A55,543-557)'
_diffrn_orient_matrix_UB_11 -0.0183208000
_diffrn_orient_matrix_UB_12 -0.0101273000
_diffrn_orient_matrix_UB_13 0.0624852000
_diffrn_orient_matrix_UB_21 0.0427480000
_diffrn_orient_matrix_UB_22 -0.0695066000
_diffrn_orient_matrix_UB_23 -0.0025999000
_diffrn_orient_matrix_UB_31 0.0674049000
_diffrn_orient_matrix_UB_32 0.0335715000
_diffrn_orient_matrix_UB_33 -0.0007758000
_diffrn_radiation_monochromator mirror
_diffrn_radiation_probe x-ray
_diffrn_radiation_type MoK\a
_diffrn_radiation_wavelength 0.71073
_diffrn_reflns_av_R_equivalents 0.0234
_diffrn_reflns_av_unetI/netI 0.0222
_diffrn_reflns_Laue_measured_fraction_full 0.997
_diffrn_reflns_Laue_measured_fraction_max 0.998
_diffrn_reflns_limit_h_max 11
_diffrn_reflns_limit_h_min -11
_diffrn_reflns_limit_k_max 11
_diffrn_reflns_limit_k_min -11
_diffrn_reflns_limit_l_max 14
_diffrn_reflns_limit_l_min -14
_diffrn_reflns_number 13542
_diffrn_reflns_point_group_measured_fraction_full 0.997
_diffrn_reflns_point_group_measured_fraction_max 0.998
_diffrn_reflns_theta_full 25.242
_diffrn_reflns_theta_max 25.999
_diffrn_reflns_theta_min 3.376
_diffrn_source 'micro-focus sealed X-ray tube'
_diffrn_source_type 'SuperNova (Mo) X-ray Source'
_exptl_absorpt_coefficient_mu 1.216
_exptl_absorpt_correction_T_max 1.00000
_exptl_absorpt_correction_T_min 0.83944
_exptl_absorpt_correction_type multi-scan
_exptl_absorpt_process_details
;
CrysAlisPro 1.171.39.46 (Rigaku Oxford Diffraction, 2018)
Empirical absorption correction using spherical harmonics,
 implemented in SCALE3 ABSPACK scaling algorithm.
;
_exptl_crystal_colour blue
_exptl_crystal_colour_primary blue
_exptl_crystal_density_diffrn 1.675
_exptl_crystal_description block
_exptl_crystal_F_000 482
_exptl_crystal_size_max 0.35
_exptl_crystal_size_mid 0.29
_exptl_crystal_size_min 0.22
_refine_diff_density_max 0.362
_refine_diff_density_min -0.293
_refine_diff_density_rms 0.053
_refine_ls_extinction_coef .
_refine_ls_extinction_method none
_refine_ls_goodness_of_fit_ref 1.046
_refine_ls_hydrogen_treatment constr
_refine_ls_matrix_type full
_refine_ls_number_parameters 280
_refine_ls_number_reflns 3663
_refine_ls_number_restraints 0
_refine_ls_restrained_S_all 1.046
_refine_ls_R_factor_all 0.0301
_refine_ls_R_factor_gt 0.0284
_refine_ls_shift/su_max 0.000
_refine_ls_shift/su_mean 0.000
_refine_ls_structure_factor_coef Fsqd
_refine_ls_weighting_details 'w=1/[\s^2^(Fo^2^)+(0.0247P)^2^+0.9246P] where P=(Fo^2^+2Fc^2^)/3'
_refine_ls_weighting_scheme calc
_refine_ls_wR_factor_gt 0.0684
_refine_ls_wR_factor_ref 0.0692
_reflns_Friedel_coverage 0.000
_reflns_Friedel_fraction_full .
_reflns_Friedel_fraction_max .
_reflns_number_gt 3462
_reflns_number_total 3663
_reflns_threshold_expression 'I > 2\s(I)'
_cod_data_source_file suppl_j_ncrs-2022-0106_suppl.cif
_cod_data_source_block jfy-47
_cod_original_cell_volume 935.90(5)
_cod_database_code 8107187
_shelx_space_group_comment
;
The symmetry employed for this shelxl refinement is uniquely defined
by the following loop, which should always be used as a source of
symmetry information in preference to the above space-group names.
They are only intended as comments.
;
_reflns_odcompleteness_completeness 99.71
_reflns_odcompleteness_iscentric 1
_reflns_odcompleteness_theta 26.32
_olex2_refinement_description
;
1. Fixed Uiso
 At 1.2 times of:
  All C(H) groups, All C(H,H) groups
 At 1.5 times of:
  All O(H,H) groups
2.a Riding coordinates:
 O1W(H1WA,H1WB)
2.b Secondary CH2 refined with riding coordinates:
 C10(H10A,H10B)
2.c Aromatic/amide H refined with riding coordinates:
 C3(H3), C4(H4), C7(H7), C8(H8), C9(H9), C12(H12), C13(H13), C15(H15),
 C16(H16), C17(H17), C18(H18), C19(H19)
;
_olex2_date_sample_data_collection 2018-10-29
_olex2_submission_special_instructions 'No special instructions were received'
_oxdiff_exptl_absorpt_empirical_details
;
Empirical correction (ABSPACK) includes:
- Absorption correction using spherical harmonics
- Frame scaling
;
_oxdiff_exptl_absorpt_empirical_full_max 1.655
_oxdiff_exptl_absorpt_empirical_full_min 0.607

loop_
_space_group_symop_operation_xyz
'x, y, z'
'-x, -y, -z'

loop_
_atom_site_label
_atom_site_type_symbol
_atom_site_fract_x
_atom_site_fract_y
_atom_site_fract_z
_atom_site_U_iso_or_equiv
_atom_site_adp_type
_atom_site_occupancy
_atom_site_site_symmetry_order
_atom_site_calc_flag
_atom_site_refinement_flags_posn
_atom_site_refinement_flags_adp
_atom_site_refinement_flags_occupancy
_atom_site_disorder_assembly
_atom_site_disorder_group
Cu1 Cu 0.79348(3) 1.00882(3) 0.28659(2) 0.02048(8) Uani 1 1 d . . . . .
O1 O 0.56355(15) 1.01692(16) 0.30344(12) 0.0249(3) Uani 1 1 d . . . . .
O2 O 0.59351(17) 0.91484(19) 0.13580(13) 0.0349(4) Uani 1 1 d . . . . .
O3 O 0.3917(2) 0.73446(19) 0.43801(15) 0.0404(4) Uani 1 1 d . . . . .
O4 O 0.2168(2) 0.8764(2) 0.55538(13) 0.0396(4) Uani 1 1 d . . . . .
N1 N 0.77637(19) 0.81486(19) 0.37953(15) 0.0253(4) Uani 1 1 d . . . . .
N2 N 0.6745(2) 0.6574(2) 0.52779(15) 0.0271(4) Uani 1 1 d . . . . .
N3 N 0.7616(2) 0.35833(19) 1.03905(15) 0.0248(4) Uani 1 1 d . . . . .
N4 N 0.80148(18) 0.19302(19) 1.18051(14) 0.0228(4) Uani 1 1 d . . . . .
N5 N 0.02946(18) 0.99068(19) 0.26511(14) 0.0212(4) Uani 1 1 d . . . . .
N6 N 0.12523(19) 1.0411(2) 0.16322(14) 0.0245(4) Uani 1 1 d . . . . .
C1 C 0.5151(2) 0.9645(2) 0.22764(17) 0.0219(4) Uani 1 1 d . . . . .
C2 C 0.3416(2) 0.9699(2) 0.24836(16) 0.0191(4) Uani 1 1 d . . . . .
C3 C 0.2746(2) 1.0307(2) 0.15706(17) 0.0230(4) Uani 1 1 d . . . . .
H3 H 0.3403 1.0665 0.0867 0.028 Uiso 1 1 calc R . . . .
C4 C 0.0857(2) 0.9329(2) 0.35528(16) 0.0210(4) Uani 1 1 d . . . . .
H4 H 0.0162 0.9008 0.4249 0.025 Uiso 1 1 calc R . . . .
C5 C 0.2422(2) 0.9173(2) 0.35219(16) 0.0178(4) Uani 1 1 d . . . . .
C6 C 0.2911(2) 0.8354(2) 0.45839(17) 0.0204(4) Uani 1 1 d . . . . .
C7 C 0.8479(3) 0.6776(3) 0.3593(2) 0.0387(6) Uani 1 1 d . . . . .
H7 H 0.9268 0.6554 0.2935 0.046 Uiso 1 1 calc R . . . .
C8 C 0.7855(3) 0.5796(3) 0.4502(2) 0.0426(6) Uani 1 1 d . . . . .
H8 H 0.8129 0.4792 0.4582 0.051 Uiso 1 1 calc R . . . .
C9 C 0.6727(2) 0.7974(2) 0.48160(18) 0.0259(4) Uani 1 1 d . . . . .
H9 H 0.6066 0.8731 0.5170 0.031 Uiso 1 1 calc R . . . .
C10 C 0.5585(3) 0.6001(3) 0.63072(19) 0.0309(5) Uani 1 1 d . . . . .
H10A H 0.5090 0.5244 0.6076 0.037 Uiso 1 1 calc R . . . .
H10B H 0.4799 0.6787 0.6557 0.037 Uiso 1 1 calc R . . . .
C11 C 0.6216(2) 0.5368(2) 0.73426(18) 0.0261(4) Uani 1 1 d . . . . .
C12 C 0.7319(3) 0.6004(3) 0.7691(2) 0.0373(6) Uani 1 1 d . . . . .
H12 H 0.7748 0.6832 0.7248 0.045 Uiso 1 1 calc R . . . .
C13 C 0.7800(3) 0.5425(3) 0.8692(2) 0.0359(6) Uani 1 1 d . . . . .
H13 H 0.8550 0.5857 0.8915 0.043 Uiso 1 1 calc R . . . .
C14 C 0.7151(2) 0.4202(2) 0.93494(17) 0.0254(4) Uani 1 1 d . . . . .
C15 C 0.6035(3) 0.3560(2) 0.90218(19) 0.0290(5) Uani 1 1 d . . . . .
H15 H 0.5586 0.2748 0.9476 0.035 Uiso 1 1 calc R . . . .
C16 C 0.5590(3) 0.4135(2) 0.80126(18) 0.0288(5) Uani 1 1 d . . . . .
H16 H 0.4859 0.3687 0.7781 0.035 Uiso 1 1 calc R . . . .
C17 C 0.8149(3) 0.4303(3) 1.11279(19) 0.0307(5) Uani 1 1 d . . . . .
H17 H 0.8312 0.5294 1.1050 0.037 Uiso 1 1 calc R . . . .
C18 C 0.8391(3) 0.3266(2) 1.20017(19) 0.0303(5) Uani 1 1 d . . . . .
H18 H 0.8756 0.3436 1.2635 0.036 Uiso 1 1 calc R . . . .
C19 C 0.7556(2) 0.2164(2) 1.08286(17) 0.0246(4) Uani 1 1 d . . . . .
H19 H 0.7231 0.1443 1.0484 0.030 Uiso 1 1 calc R . . . .
O1W O 0.8977(2) 0.7951(3) 0.07393(18) 0.0650(6) Uani 1 1 d . . . . .
H1WA H 0.8994 0.8369 0.0054 0.098 Uiso 1 1 d R . . . .
H1WB H 0.8035 0.8259 0.0989 0.098 Uiso 1 1 d R . . . .

loop_
_atom_site_aniso_label
_atom_site_aniso_U_11
_atom_site_aniso_U_22
_atom_site_aniso_U_33
_atom_site_aniso_U_23
_atom_site_aniso_U_13
_atom_site_aniso_U_12
Cu1 0.01413(13) 0.02878(15) 0.01814(13) 0.01011(10) -0.00760(9) -0.00533(9)
O1 0.0158(7) 0.0346(8) 0.0253(7) 0.0050(6) -0.0094(6) -0.0046(6)
O2 0.0206(7) 0.0505(10) 0.0289(8) -0.0050(7) 0.0019(6) -0.0020(7)
O3 0.0447(10) 0.0389(10) 0.0374(9) 0.0023(8) -0.0197(8) 0.0135(8)
O4 0.0437(10) 0.0573(11) 0.0171(8) -0.0026(7) -0.0107(7) 0.0049(8)
N1 0.0214(8) 0.0286(9) 0.0252(9) 0.0075(7) -0.0087(7) -0.0040(7)
N2 0.0320(10) 0.0278(9) 0.0208(9) 0.0085(7) -0.0094(7) -0.0045(8)
N3 0.0277(9) 0.0263(9) 0.0207(8) 0.0064(7) -0.0099(7) -0.0033(7)
N4 0.0180(8) 0.0304(9) 0.0198(8) 0.0077(7) -0.0076(7) -0.0051(7)
N5 0.0154(8) 0.0302(9) 0.0168(8) 0.0052(7) -0.0047(6) -0.0040(7)
N6 0.0191(8) 0.0364(10) 0.0161(8) 0.0079(7) -0.0052(6) -0.0041(7)
C1 0.0154(9) 0.0248(10) 0.0225(10) 0.0090(8) -0.0042(8) -0.0031(8)
C2 0.0157(9) 0.0230(10) 0.0181(9) 0.0018(8) -0.0044(7) -0.0027(7)
C3 0.0184(10) 0.0323(11) 0.0164(9) 0.0052(8) -0.0033(8) -0.0052(8)
C4 0.0182(9) 0.0291(10) 0.0145(9) 0.0048(8) -0.0041(7) -0.0042(8)
C5 0.0163(9) 0.0226(10) 0.0150(9) 0.0009(7) -0.0057(7) -0.0027(7)
C6 0.0186(9) 0.0258(10) 0.0191(10) 0.0048(8) -0.0096(8) -0.0078(8)
C7 0.0426(14) 0.0373(13) 0.0298(12) 0.0001(10) -0.0016(10) 0.0011(11)
C8 0.0558(16) 0.0280(12) 0.0355(13) 0.0056(10) -0.0038(12) 0.0035(11)
C9 0.0253(10) 0.0282(11) 0.0240(10) 0.0067(8) -0.0092(8) -0.0040(9)
C10 0.0306(11) 0.0365(12) 0.0244(11) 0.0122(9) -0.0091(9) -0.0093(10)
C11 0.0308(11) 0.0270(11) 0.0202(10) 0.0043(8) -0.0087(8) -0.0023(9)
C12 0.0456(14) 0.0354(13) 0.0335(12) 0.0166(10) -0.0178(11) -0.0179(11)
C13 0.0401(13) 0.0377(13) 0.0354(12) 0.0114(10) -0.0200(11) -0.0174(11)
C14 0.0296(11) 0.0273(11) 0.0190(10) 0.0060(8) -0.0098(8) -0.0016(9)
C15 0.0367(12) 0.0260(11) 0.0252(11) 0.0097(9) -0.0117(9) -0.0102(9)
C16 0.0336(12) 0.0300(11) 0.0249(11) 0.0056(9) -0.0126(9) -0.0088(9)
C17 0.0368(12) 0.0287(11) 0.0300(11) 0.0011(9) -0.0137(10) -0.0084(9)
C18 0.0340(12) 0.0352(12) 0.0254(11) 0.0037(9) -0.0144(9) -0.0087(10)
C19 0.0272(11) 0.0263(11) 0.0211(10) 0.0055(8) -0.0103(8) -0.0044(8)
O1W 0.0385(11) 0.0933(17) 0.0485(12) 0.0236(11) -0.0065(9) 0.0122(11)

loop_
_atom_type_symbol
_atom_type_description
_atom_type_scat_dispersion_real
_atom_type_scat_dispersion_imag
_atom_type_scat_source
C C 0.0033 0.0016 'International Tables Vol C Tables 4.2.6.8 and 6.1.1.4'
H H 0.0000 0.0000 'International Tables Vol C Tables 4.2.6.8 and 6.1.1.4'
Cu Cu 0.3201 1.2651 'International Tables Vol C Tables 4.2.6.8 and 6.1.1.4'
N N 0.0061 0.0033 'International Tables Vol C Tables 4.2.6.8 and 6.1.1.4'
O O 0.0106 0.0060 'International Tables Vol C Tables 4.2.6.8 and 6.1.1.4'

loop_
_geom_angle_atom_site_label_1
_geom_angle_atom_site_label_2
_geom_angle_atom_site_label_3
_geom_angle
_geom_angle_site_symmetry_1
_geom_angle_site_symmetry_3
O1 Cu1 O4 97.52(6) . 2_676
O1 Cu1 N5 177.02(7) . 1_655
N1 Cu1 O1 87.58(6) . .
N1 Cu1 O4 92.52(7) . 2_676
N1 Cu1 N4 173.47(7) . 1_564
N1 Cu1 N5 90.90(7) . 1_655
N4 Cu1 O1 89.13(6) 1_564 .
N4 Cu1 O4 93.50(7) 1_564 2_676
N4 Cu1 N5 92.13(6) 1_564 1_655
N5 Cu1 O4 85.10(6) 1_655 2_676
C1 O1 Cu1 119.31(13) . .
C6 O4 Cu1 149.57(15) . 2_676
C7 N1 Cu1 133.54(15) . .
C9 N1 Cu1 120.78(15) . .
C9 N1 C7 105.57(18) . .
C8 N2 C10 127.88(19) . .
C9 N2 C8 106.97(18) . .
C9 N2 C10 124.26(19) . .
C17 N3 C14 127.35(18) . .
C19 N3 C14 124.89(18) . .
C19 N3 C17 107.73(17) . .
C18 N4 Cu1 127.23(14) . 1_546
C19 N4 Cu1 126.57(15) . 1_546
C19 N4 C18 105.82(17) . .
N6 N5 Cu1 120.99(12) . 1_455
C4 N5 Cu1 118.88(12) . 1_455
C4 N5 N6 120.09(16) . .
C3 N6 N5 117.76(16) . .
O1 C1 C2 116.28(17) . .
O2 C1 O1 127.21(18) . .
O2 C1 C2 116.44(18) . .
C3 C2 C1 118.95(16) . .
C5 C2 C1 124.40(17) . .
C5 C2 C3 116.65(17) . .
N6 C3 C2 125.05(17) . .
N6 C3 H3 117.5 . .
C2 C3 H3 117.5 . .
N5 C4 H4 117.9 . .
N5 C4 C5 124.17(17) . .
C5 C4 H4 117.9 . .
C2 C5 C4 116.26(17) . .
C2 C5 C6 125.31(17) . .
C4 C5 C6 118.29(16) . .
O3 C6 O4 128.68(19) . .
O3 C6 C5 116.40(18) . .
O4 C6 C5 114.81(17) . .
N1 C7 H7 125.4 . .
C8 C7 N1 109.3(2) . .
C8 C7 H7 125.4 . .
N2 C8 H8 126.7 . .
C7 C8 N2 106.5(2) . .
C7 C8 H8 126.7 . .
N1 C9 N2 111.7(2) . .
N1 C9 H9 124.2 . .
N2 C9 H9 124.2 . .
N2 C10 H10A 108.7 . .
N2 C10 H10B 108.7 . .
N2 C10 C11 114.39(18) . .
H10A C10 H10B 107.6 . .
C11 C10 H10A 108.7 . .
C11 C10 H10B 108.7 . .
C12 C11 C10 123.30(19) . .
C12 C11 C16 118.60(19) . .
C16 C11 C10 117.99(19) . .
C11 C12 H12 119.4 . .
C11 C12 C13 121.1(2) . .
C13 C12 H12 119.4 . .
C12 C13 H13 120.4 . .
C14 C13 C12 119.1(2) . .
C14 C13 H13 120.4 . .
C13 C14 N3 120.50(19) . .
C13 C14 C15 120.55(19) . .
C15 C14 N3 118.95(18) . .
C14 C15 H15 120.2 . .
C14 C15 C16 119.52(19) . .
C16 C15 H15 120.2 . .
C11 C16 H16 119.5 . .
C15 C16 C11 121.0(2) . .
C15 C16 H16 119.5 . .
N3 C17 H17 127.2 . .
C18 C17 N3 105.62(19) . .
C18 C17 H17 127.2 . .
N4 C18 H18 125.2 . .
C17 C18 N4 109.70(19) . .
C17 C18 H18 125.2 . .
N3 C19 H19 124.4 . .
N4 C19 N3 111.13(19) . .
N4 C19 H19 124.4 . .
H1WA O1W H1WB 90.7 . .

loop_
_geom_bond_atom_site_label_1
_geom_bond_atom_site_label_2
_geom_bond_distance
_geom_bond_site_symmetry_2
Cu1 O1 2.0226(13) .
Cu1 O4 2.2337(16) 2_676
Cu1 N1 1.9772(17) .
Cu1 N4 1.9774(16) 1_564
Cu1 N5 2.0645(16) 1_655
O1 C1 1.260(2) .
O2 C1 1.237(3) .
O3 C6 1.223(3) .
O4 Cu1 2.2337(16) 2_676
O4 C6 1.244(3) .
N1 C7 1.372(3) .
N1 C9 1.320(3) .
N2 C8 1.368(3) .
N2 C9 1.337(3) .
N2 C10 1.463(3) .
N3 C14 1.436(2) .
N3 C17 1.366(3) .
N3 C19 1.347(3) .
N4 Cu1 1.9774(16) 1_546
N4 C18 1.374(3) .
N4 C19 1.312(2) .
N5 Cu1 2.0645(16) 1_455
N5 N6 1.345(2) .
N5 C4 1.328(2) .
N6 C3 1.322(3) .
C1 C2 1.514(3) .
C2 C3 1.402(3) .
C2 C5 1.382(3) .
C3 H3 0.9300 .
C4 H4 0.9300 .
C4 C5 1.393(3) .
C5 C6 1.525(2) .
C7 H7 0.9300 .
C7 C8 1.356(3) .
C8 H8 0.9300 .
C9 H9 0.9300 .
C10 H10A 0.9700 .
C10 H10B 0.9700 .
C10 C11 1.510(3) .
C11 C12 1.381(3) .
C11 C16 1.385(3) .
C12 H12 0.9300 .
C12 C13 1.393(3) .
C13 H13 0.9300 .
C13 C14 1.380(3) .
C14 C15 1.381(3) .
C15 H15 0.9300 .
C15 C16 1.384(3) .
C16 H16 0.9300 .
C17 H17 0.9300 .
C17 C18 1.363(3) .
C18 H18 0.9300 .
C19 H19 0.9300 .
O1W H1WA 0.8500 .
O1W H1WB 0.8500 .

loop_
_geom_hbond_atom_site_label_D
_geom_hbond_atom_site_label_H
_geom_hbond_atom_site_label_A
_geom_hbond_distance_DH
_geom_hbond_distance_HA
_geom_hbond_distance_DA
_geom_hbond_angle_DHA
_geom_hbond_site_symmetry_A
O1W H1WA N6 0.85 2.22 3.061(2) 172.8 2_675
O1W H1WB O2 0.85 1.94 2.781(2) 172.0 .
